data_1520428
loop_
_publ_author_name
'Taylor, P. G.'
'Callear, Samantha K.'
'Hursthouse, Michael B.'

_publ_section_title
;
 C8H14INO2Si
;
_journal_name_full 'Crystal Structure Report Archive'
_journal_page_first 652
_journal_year 2009
_chemical_formula_sum 'C8 H14 I N O2 Si'
_chemical_formula_weight 311.19
_space_group_IT_number 4
_symmetry_cell_setting monoclinic
_symmetry_space_group_name_Hall 'P 2yb'
_symmetry_space_group_name_H-M 'P 1 21 1'
_atom_sites_solution_hydrogens geom
_atom_sites_solution_primary direct
_atom_sites_solution_secondary difmap
_cell_angle_alpha 90.00
_cell_angle_beta 103.079(2)
_cell_angle_gamma 90.00
_cell_formula_units_Z 2
_cell_length_a 8.4342(3)
_cell_length_b 7.2543(2)
_cell_length_c 9.6610(3)
_cell_measurement_reflns_used 8450
_cell_measurement_temperature 120(2)
_cell_measurement_theta_max 27.48
_cell_measurement_theta_min 2.91
_cell_volume 575.77(3)
_computing_cell_refinement 'DENZO (Otwinowski & Minor, 1997) & COLLECT (Hooft, R.W.W., 1998)'
_computing_data_collection 'COLLECT (Hooft, R.W.W., 1998)'
_computing_data_reduction 'DENZO (Otwinowski & Minor, 1997) & COLLECT (Hooft, R.W.W., 1998)'
_computing_structure_refinement 'SHELXL-97 (Sheldrick, 2008)'
_diffrn_ambient_temperature 120(2)
_diffrn_measured_fraction_theta_full 0.998
_diffrn_measured_fraction_theta_max 0.998
_diffrn_measurement_device_type 'Bruker-Nonius APEX II CCD camera on \k-goniostat'
_diffrn_measurement_method '\f & \w scans'
_diffrn_radiation_monochromator '10cm confocal mirrors'
_diffrn_radiation_source 'Bruker-Nonius FR591 rotating anode'
_diffrn_radiation_type MoK\a
_diffrn_radiation_wavelength 0.71073
_diffrn_reflns_av_R_equivalents 0.0328
_diffrn_reflns_av_sigmaI/netI 0.0398
_diffrn_reflns_limit_h_max 10
_diffrn_reflns_limit_h_min -10
_diffrn_reflns_limit_k_max 9
_diffrn_reflns_limit_k_min -9
_diffrn_reflns_limit_l_max 12
_diffrn_reflns_limit_l_min -12
_diffrn_reflns_number 6956
_diffrn_reflns_theta_full 27.47
_diffrn_reflns_theta_max 27.47
_diffrn_reflns_theta_min 3.55
_exptl_absorpt_coefficient_mu 2.857
_exptl_absorpt_correction_T_max 0.8943
_exptl_absorpt_correction_T_min 0.6273
_exptl_absorpt_correction_type multi-scan
_exptl_absorpt_process_details 'SADABS 2007/2 (Sheldrick, G.M., 2007)'
_exptl_crystal_colour yellow
_exptl_crystal_density_diffrn 1.795
_exptl_crystal_density_method 'not measured'
_exptl_crystal_description block
_exptl_crystal_F_000 304
_exptl_crystal_size_max 0.18
_exptl_crystal_size_mid 0.16
_exptl_crystal_size_min 0.04
_refine_diff_density_max 0.510
_refine_diff_density_min -0.424
_refine_diff_density_rms 0.089
_refine_ls_abs_structure_details 'Flack H D (1983), Acta Cryst. A39, 876-881'
_refine_ls_abs_structure_Flack 0.48(4)
_refine_ls_extinction_method none
_refine_ls_goodness_of_fit_ref 1.030
_refine_ls_hydrogen_treatment constr
_refine_ls_matrix_type full
_refine_ls_number_parameters 121
_refine_ls_number_reflns 2582
_refine_ls_number_restraints 1
_refine_ls_restrained_S_all 1.030
_refine_ls_R_factor_all 0.0271
_refine_ls_R_factor_gt 0.0242
_refine_ls_shift/su_max 0.002
_refine_ls_shift/su_mean 0.000
_refine_ls_structure_factor_coef Fsqd
_refine_ls_weighting_details 'calc w=1/[\s^2^(Fo^2^)+(0.0000P)^2^+0.7104P] where P=(Fo^2^+2Fc^2^)/3'
_refine_ls_weighting_scheme calc
_refine_ls_wR_factor_gt 0.0481
_refine_ls_wR_factor_ref 0.0495
_reflns_number_gt 2426
_reflns_number_total 2582
_reflns_threshold_expression >2\s(I)
_cod_data_source_file eCrystal-652.cif
_cod_data_source_block 2009src0169
_cod_depositor_comments
;
Citation :
Taylor, P. G. and Callear, Samantha K. and 
Hursthouse, Michael B. (2009) 
University of Southampton, Crystal Structure Report Archive. 
(doi:10.5258/ecrystals/652)

More at:
http://ecrystals.chem.soton.ac.uk/652/
;
_cod_original_cell_volume 575.73(3)
_cod_original_sg_symbol_H-M P21
_cod_database_code 1520428

loop_
_symmetry_equiv_pos_as_xyz
'x, y, z'
'-x, y+1/2, -z'

loop_
_atom_site_label
_atom_site_type_symbol
_atom_site_fract_x
_atom_site_fract_y
_atom_site_fract_z
_atom_site_U_iso_or_equiv
_atom_site_adp_type
_atom_site_occupancy
_atom_site_symmetry_multiplicity
_atom_site_calc_flag
_atom_site_refinement_flags
_atom_site_disorder_assembly
_atom_site_disorder_group
C2 C 1.0658(4) 0.2828(14) 0.3683(3) 0.0157(13) Uani 1 1 d . . .
C3 C 1.1481(5) 0.2637(6) 0.5196(4) 0.0224(13) Uani 1 1 d . . .
H3A H 1.1565 0.1315 0.5458 0.027 Uiso 1 1 calc R . .
H3B H 1.0831 0.3261 0.5791 0.027 Uiso 1 1 calc R . .
C4 C 1.3174(4) 0.3480(5) 0.5476(4) 0.0224(11) Uani 1 1 d . . .
H4A H 1.3088 0.4836 0.5372 0.027 Uiso 1 1 calc R . .
H4B H 1.3767 0.3197 0.6459 0.027 Uiso 1 1 calc R . .
C5 C 1.4095(4) 0.2709(9) 0.4436(4) 0.0216(15) Uani 1 1 d . . .
H5A H 1.5162 0.3338 0.4578 0.026 Uiso 1 1 calc R . .
H5B H 1.4305 0.1382 0.4638 0.026 Uiso 1 1 calc R . .
C6 C 1.3205(4) 0.2929(18) 0.2912(3) 0.0163(9) Uani 1 1 d . . .
C7 C 1.0460(3) 0.3053(19) 0.1184(3) 0.0151(6) Uani 1 1 d . . .
H7A H 1.0686 0.2002 0.0603 0.018 Uiso 1 1 calc R . .
H7B H 1.0668 0.4220 0.0723 0.018 Uiso 1 1 calc R . .
C8 C 0.7130(13) 0.0831(11) 0.1018(10) 0.0172(16) Uani 1 1 d . . .
H8A H 0.7839 -0.0234 0.1323 0.026 Uiso 1 1 calc R . .
H8B H 0.6679 0.0759 -0.0009 0.026 Uiso 1 1 calc R . .
H8C H 0.6239 0.0827 0.1517 0.026 Uiso 1 1 calc R . .
C9 C 0.7221(13) 0.5153(11) 0.1195(11) 0.023(2) Uani 1 1 d . . .
H9A H 0.6308 0.5098 0.1666 0.035 Uiso 1 1 calc R . .
H9B H 0.6806 0.5387 0.0178 0.035 Uiso 1 1 calc R . .
H9C H 0.7961 0.6149 0.1612 0.035 Uiso 1 1 calc R . .
N1 N 1.1457(3) 0.2937(14) 0.2658(2) 0.0139(7) Uani 1 1 d . . .
O2 O 0.9084(3) 0.2834(12) 0.3305(2) 0.0214(11) Uani 1 1 d . . .
O6 O 1.3820(2) 0.3013(11) 0.1909(2) 0.0211(5) Uani 1 1 d . . .
Si1 Si 0.83140(10) 0.2964(5) 0.14348(8) 0.0152(2) Uani 1 1 d . . .
I1 I 1.18985(2) -0.19733(3) 0.248333(18) 0.01931(7) Uani 1 1 d . . .

loop_
_atom_site_aniso_label
_atom_site_aniso_U_11
_atom_site_aniso_U_22
_atom_site_aniso_U_33
_atom_site_aniso_U_23
_atom_site_aniso_U_13
_atom_site_aniso_U_12
C2 0.0154(14) 0.015(4) 0.0169(14) -0.002(2) 0.0038(11) -0.003(2)
C3 0.0243(19) 0.028(4) 0.0129(15) 0.0029(15) 0.0010(13) -0.0001(16)
C4 0.0176(18) 0.028(3) 0.0175(17) -0.0053(14) -0.0045(14) -0.0010(14)
C5 0.0132(16) 0.028(5) 0.0194(15) -0.0016(17) -0.0048(12) 0.0030(16)
C6 0.0120(14) 0.013(3) 0.0241(14) 0.000(4) 0.0038(11) -0.006(3)
C7 0.0170(14) 0.0162(14) 0.0109(12) 0.000(5) 0.0006(10) -0.005(5)
C8 0.013(3) 0.021(3) 0.019(3) -0.002(2) 0.007(2) -0.004(3)
C9 0.021(4) 0.020(3) 0.025(4) 0.002(3) -0.001(3) -0.002(3)
N1 0.0123(11) 0.0138(18) 0.0148(11) -0.004(3) 0.0013(9) 0.002(3)
O2 0.0121(10) 0.036(3) 0.0161(10) 0.0050(19) 0.0039(8) 0.0007(19)
O6 0.0142(10) 0.0247(12) 0.0253(11) -0.002(4) 0.0062(9) 0.006(4)
Si1 0.0119(4) 0.0170(5) 0.0162(4) 0.0032(11) 0.0020(3) 0.0024(11)
I1 0.02050(11) 0.01563(10) 0.02004(10) -0.0010(2) 0.00093(7) -0.0005(3)

loop_
_atom_type_symbol
_atom_type_description
_atom_type_scat_dispersion_real
_atom_type_scat_dispersion_imag
_atom_type_scat_source
C C 0.0033 0.0016 'International Tables Vol C Tables 4.2.6.8 and 6.1.1.4'
H H 0.0000 0.0000 'International Tables Vol C Tables 4.2.6.8 and 6.1.1.4'
N N 0.0061 0.0033 'International Tables Vol C Tables 4.2.6.8 and 6.1.1.4'
O O 0.0106 0.0060 'International Tables Vol C Tables 4.2.6.8 and 6.1.1.4'
Si Si 0.0817 0.0704 'International Tables Vol C Tables 4.2.6.8 and 6.1.1.4'
I I -0.4742 1.8119 'International Tables Vol C Tables 4.2.6.8 and 6.1.1.4'

loop_
_geom_angle_atom_site_label_1
_geom_angle_atom_site_label_2
_geom_angle_atom_site_label_3
_geom_angle
_geom_angle_site_symmetry_1
_geom_angle_site_symmetry_3
O2 C2 N1 117.0(3) . .
O2 C2 C3 120.1(3) . .
N1 C2 C3 122.9(3) . .
C2 C3 C4 110.5(4) . .
C5 C4 C3 109.7(3) . .
C6 C5 C4 113.2(4) . .
O6 C6 N1 118.4(3) . .
O6 C6 C5 125.8(3) . .
N1 C6 C5 115.7(3) . .
N1 C7 Si1 103.13(18) . .
C2 N1 C6 123.3(3) . .
C2 N1 C7 116.7(2) . .
C6 N1 C7 120.0(2) . .
C2 O2 Si1 113.7(2) . .
O2 Si1 C9 103.5(4) . .
O2 Si1 C8 103.5(4) . .
C9 Si1 C8 118.13(16) . .
O2 Si1 C7 89.55(11) . .
C9 Si1 C7 115.3(6) . .
C8 Si1 C7 119.5(6) . .

loop_
_geom_bond_atom_site_label_1
_geom_bond_atom_site_label_2
_geom_bond_distance
_geom_bond_site_symmetry_2
C2 O2 1.295(4) .
C2 N1 1.320(4) .
C2 C3 1.476(4) .
C3 C4 1.520(5) .
C4 C5 1.510(5) .
C5 C6 1.502(5) .
C6 O6 1.200(4) .
C6 N1 1.438(4) .
C7 N1 1.484(3) .
C7 Si1 1.881(3) .
C8 Si1 1.837(9) .
C9 Si1 1.824(9) .
O2 Si1 1.779(2) .
